data_2240697
loop_
_publ_author_name
'Guino-o, Marites A.'
'Talbot, Meghan O.'
'Slitts, Michael M.'
'Pham, Theresa N.'
'Audi, Maya C.'
'Janzen, Daron E.'

_publ_section_title
;
 Crystal structures of five 1-alkyl-4-aryl-1,2,4-triazol-1-ium halide
 salts
;
_journal_issue 6
_journal_name_full 'Acta Crystallographica Section E'
_journal_page_first 628
_journal_page_last 635
_journal_paper_doi 10.1107/S2056989015009019
_journal_volume 71
_journal_year 2015
_chemical_formula_iupac 'C9 H10 N3 +, I -'
_chemical_formula_moiety 'C9 H10 N3 +, I -'
_chemical_formula_sum 'C9 H10 I N3'
_chemical_formula_weight 287.10
_chemical_name_systematic
;
1-Methyl-4-phenyl-1,2,4-triazol-1-ium iodide
;
_space_group_crystal_system monoclinic
_space_group_IT_number 9
_space_group_name_Hall 'C -2yc'
_space_group_name_H-M_alt 'C 1 c 1'
_symmetry_space_group_name_Hall 'C -2yc'
_symmetry_space_group_name_H-M 'C 1 c 1'
_atom_sites_solution_hydrogens geom
_audit_creation_method SHELXL-2014/7
_cell_angle_alpha 90
_cell_angle_beta 101.137(7)
_cell_angle_gamma 90
_cell_formula_units_Z 4
_cell_length_a 7.660(2)
_cell_length_b 16.912(5)
_cell_length_c 8.412(3)
_cell_measurement_reflns_used 5405
_cell_measurement_temperature 173(2)
_cell_measurement_theta_max 27.64
_cell_measurement_theta_min 3.45
_cell_volume 1069.2(6)
_computing_cell_refinement
;
<i>CrystalClearSM Expert</i> (Rigaku, 2011)
;
_computing_data_collection
;
<i>CrystalClearSM Expert</i> (Rigaku, 2011)
;
_computing_data_reduction
;
<i>CrystalClearSM Expert</i> (Rigaku, 2011)
;
_computing_molecular_graphics
;
CrystalStructure (Rigaku, 2010)
;
_computing_publication_material
;
Mercury (Macrae <i>et al.</i>, 2006)
;
_computing_structure_refinement
;
SHELXL2014 (Sheldrick, 2015)
;
_computing_structure_solution
;
SIR97 (Altomare <i>et al.</i>, 1999)
;
_diffrn_ambient_temperature 173(2)
_diffrn_detector_area_resol_mean 6.849
_diffrn_measured_fraction_theta_full 0.998
_diffrn_measured_fraction_theta_max 0.998
_diffrn_measurement_device_type 'Rigaku XtaLAB mini'
_diffrn_measurement_method \w
_diffrn_radiation_type MoK\a
_diffrn_radiation_wavelength 0.71075
_diffrn_reflns_av_R_equivalents 0.0203
_diffrn_reflns_limit_h_max 9
_diffrn_reflns_limit_h_min -9
_diffrn_reflns_limit_k_max 21
_diffrn_reflns_limit_k_min -21
_diffrn_reflns_limit_l_max 10
_diffrn_reflns_limit_l_min -10
_diffrn_reflns_number 5472
_diffrn_reflns_theta_full 25.242
_diffrn_reflns_theta_max 27.484
_diffrn_reflns_theta_min 3.449
_exptl_absorpt_coefficient_mu 2.955
_exptl_absorpt_correction_T_max 0.681
_exptl_absorpt_correction_T_min 0.439
_exptl_absorpt_correction_type multi-scan
_exptl_absorpt_process_details
;
(<i>REQAB</i>; Rigaku, 1998)
;
_exptl_crystal_colour colorless
_exptl_crystal_density_diffrn 1.783
_exptl_crystal_density_method 'not measured'
_exptl_crystal_description prism
_exptl_crystal_F_000 552
_exptl_crystal_size_max 0.310
_exptl_crystal_size_mid 0.230
_exptl_crystal_size_min 0.130
_refine_diff_density_max 0.175
_refine_diff_density_min -0.356
_refine_ls_abs_structure_details
;
Flack <i>x</i> determined using 1112 quotients
 [(<i>I</i>^+^)-(<i>I</i>^-^)]/[(<i>I</i>^+^)+(<i>I</i>^-^)]
(Parsons et al., 2013)
;
_refine_ls_abs_structure_Flack -0.012(18)
_refine_ls_extinction_method none
_refine_ls_goodness_of_fit_ref 1.047
_refine_ls_hydrogen_treatment constr
_refine_ls_matrix_type full
_refine_ls_number_parameters 119
_refine_ls_number_reflns 2420
_refine_ls_number_restraints 2
_refine_ls_restrained_S_all 1.046
_refine_ls_R_factor_all 0.0183
_refine_ls_R_factor_gt 0.0176
_refine_ls_shift/su_max 0.000
_refine_ls_shift/su_mean 0.000
_refine_ls_structure_factor_coef Fsqd
_refine_ls_weighting_details 'w=1/[\s^2^(Fo^2^)+(0.0128P)^2^] where P=(Fo^2^+2Fc^2^)/3'
_refine_ls_weighting_scheme calc
_refine_ls_wR_factor_gt 0.0369
_refine_ls_wR_factor_ref 0.0371
_reflns_number_gt 2359
_reflns_number_total 2420
_reflns_threshold_expression I>2\s(I)
_cod_data_source_file zl2623sup1.cif
_cod_data_source_block salt4
_cod_database_code 2240697
_shelx_space_group_comment
;
The symmetry employed for this shelxl refinement is uniquely defined
by the following loop, which should always be used as a source of
symmetry information in preference to the above space-group names.
They are only intended as comments.
;
_shelx_estimated_absorpt_t_min 0.461
_shelx_estimated_absorpt_t_max 0.700

loop_
_space_group_symop_operation_xyz
'x, y, z'
'x, -y, z+1/2'
'x+1/2, y+1/2, z'
'x+1/2, -y+1/2, z+1/2'

loop_
_atom_site_type_symbol
_atom_site_label
_atom_site_fract_x
_atom_site_fract_y
_atom_site_fract_z
_atom_site_U_iso_or_equiv
_atom_site_adp_type
_atom_site_calc_flag
_atom_site_occupancy
I I1 0.70097(5) 0.18929(2) 0.53544(5) 0.03177(8) Uani d 1
N N1 0.4911(4) 0.06092(17) 0.1783(3) 0.0223(6) Uani d 1
N N2 0.7314(6) 0.0784(2) 0.0734(5) 0.0399(12) Uani d 1
N N3 0.6399(4) 0.14778(18) 0.0768(4) 0.0271(7) Uani d 1
C C1 0.4981(5) 0.1377(2) 0.1394(4) 0.0258(8) Uani d 1
H H1 0.4152 0.1774 0.1546 0.031 Uiso calc 1
C C2 0.6381(6) 0.0273(2) 0.1362(5) 0.0362(10) Uani d 1
H H2 0.6682 -0.0270 0.1511 0.043 Uiso calc 1
C C3 0.7052(12) 0.2216(2) 0.0167(8) 0.0414(12) Uani d 1
H H3A 0.6248 0.2651 0.0304 0.050 Uiso calc 1
H H3B 0.7095 0.2158 -0.0984 0.050 Uiso calc 1
H H3C 0.8247 0.2332 0.0780 0.050 Uiso calc 1
C C4 0.3552(5) 0.0234(2) 0.2475(5) 0.0227(8) Uani d 1
C C5 0.2349(7) 0.0696(3) 0.3098(6) 0.0333(11) Uani d 1
H H5 0.2446 0.1256 0.3107 0.040 Uiso calc 1
C C6 0.0998(6) 0.0327(3) 0.3709(6) 0.0378(11) Uani d 1
H H6 0.0156 0.0636 0.4130 0.045 Uiso calc 1
C C7 0.0876(7) -0.0481(3) 0.3707(5) 0.0399(12) Uani d 1
H H7 -0.0050 -0.0730 0.4128 0.048 Uiso calc 1
C C8 0.2093(7) -0.0936(3) 0.3098(5) 0.0381(11) Uani d 1
H H8 0.1999 -0.1496 0.3106 0.046 Uiso calc 1
C C9 0.3449(7) -0.0583(2) 0.2475(5) 0.0296(10) Uani d 1
H H9 0.4288 -0.0895 0.2057 0.035 Uiso calc 1

loop_
_atom_site_aniso_label
_atom_site_aniso_U_11
_atom_site_aniso_U_22
_atom_site_aniso_U_33
_atom_site_aniso_U_12
_atom_site_aniso_U_13
_atom_site_aniso_U_23
I1 0.03583(13) 0.02441(11) 0.03571(12) -0.00729(17) 0.00855(9) -0.00034(18)
N1 0.0210(15) 0.0225(15) 0.0248(14) 0.0018(13) 0.0077(12) 0.0007(12)
N2 0.035(3) 0.0347(19) 0.056(3) 0.0041(18) 0.024(2) 0.0023(16)
N3 0.0305(17) 0.0241(16) 0.0293(16) -0.0016(14) 0.0120(14) 0.0002(13)
C1 0.0268(19) 0.0248(19) 0.0268(18) 0.0041(15) 0.0080(16) -0.0011(15)
C2 0.033(2) 0.025(2) 0.056(3) 0.0062(17) 0.023(2) -0.0004(18)
C3 0.055(2) 0.0333(19) 0.043(3) -0.014(3) 0.026(2) -0.003(3)
C4 0.0172(18) 0.032(2) 0.0181(18) 0.0002(17) 0.0023(15) 0.0020(16)
C5 0.031(3) 0.036(3) 0.034(3) 0.001(2) 0.009(2) -0.006(2)
C6 0.025(2) 0.058(3) 0.033(3) -0.001(2) 0.013(2) -0.005(2)
C7 0.032(3) 0.060(3) 0.028(2) -0.014(2) 0.004(2) 0.005(2)
C8 0.042(3) 0.040(3) 0.033(2) -0.012(3) 0.009(2) 0.005(2)
C9 0.032(3) 0.029(2) 0.028(2) 0.0018(18) 0.0072(19) 0.0048(17)

loop_
_atom_type_symbol
_atom_type_description
_atom_type_scat_dispersion_real
_atom_type_scat_dispersion_imag
_atom_type_scat_source
I I -0.4742 1.8119 'International Tables Vol C Tables 4.2.6.8 and 6.1.1.4'
N N 0.0061 0.0033 'International Tables Vol C Tables 4.2.6.8 and 6.1.1.4'
C C 0.0033 0.0016 'International Tables Vol C Tables 4.2.6.8 and 6.1.1.4'
H H 0.0000 0.0000 'International Tables Vol C Tables 4.2.6.8 and 6.1.1.4'

loop_
_geom_angle_atom_site_label_1
_geom_angle_atom_site_label_2
_geom_angle_atom_site_label_3
_geom_angle
C1 N1 C2 105.4(3)
C1 N1 C4 126.4(3)
C2 N1 C4 128.2(3)
C2 N2 N3 103.8(4)
C1 N3 N2 111.4(3)
C1 N3 C3 127.9(4)
N2 N3 C3 120.7(4)
N3 C1 N1 107.5(3)
N3 C1 H1 126.3
N1 C1 H1 126.3
N2 C2 N1 112.0(3)
N2 C2 H2 124.0
N1 C2 H2 124.0
N3 C3 H3A 109.5
N3 C3 H3B 109.5
H3A C3 H3B 109.5
N3 C3 H3C 109.5
H3A C3 H3C 109.5
H3B C3 H3C 109.5
C9 C4 C5 121.3(4)
C9 C4 N1 119.2(4)
C5 C4 N1 119.4(4)
C4 C5 C6 119.0(4)
C4 C5 H5 120.5
C6 C5 H5 120.5
C7 C6 C5 120.2(5)
C7 C6 H6 119.9
C5 C6 H6 119.9
C6 C7 C8 120.4(5)
C6 C7 H7 119.8
C8 C7 H7 119.8
C7 C8 C9 120.6(5)
C7 C8 H8 119.7
C9 C8 H8 119.7
C4 C9 C8 118.5(5)
C4 C9 H9 120.8
C8 C9 H9 120.8

loop_
_geom_bond_atom_site_label_1
_geom_bond_atom_site_label_2
_geom_bond_distance
N1 C1 1.343(4)
N1 C2 1.368(5)
N1 C4 1.435(5)
N2 C2 1.297(6)
N2 N3 1.370(5)
N3 C1 1.306(5)
N3 C3 1.471(6)
C1 H1 0.9500
C2 H2 0.9500
C3 H3A 0.9800
C3 H3B 0.9800
C3 H3C 0.9800
C4 C9 1.384(6)
C4 C5 1.386(6)
C5 C6 1.389(7)
C5 H5 0.9500
C6 C7 1.369(7)
C6 H6 0.9500
C7 C8 1.381(8)
C7 H7 0.9500
C8 C9 1.385(7)
C8 H8 0.9500
C9 H9 0.9500

loop_
_geom_hbond_atom_site_label_D
_geom_hbond_atom_site_label_H
_geom_hbond_atom_site_label_A
_geom_hbond_site_symmetry_A
_geom_hbond_distance_DH
_geom_hbond_distance_HA
_geom_hbond_distance_DA
_geom_hbond_angle_DHA
C1 H1 I1 4_454 0.95 2.85 3.707(4) 149.9
C2 H2 I1 2_554 0.95 2.94 3.811(4) 153.3
C3 H3B I1 1_554 0.98 3.10 4.079(6) 176.0

loop_
_geom_torsion_atom_site_label_1
_geom_torsion_atom_site_label_2
_geom_torsion_atom_site_label_3
_geom_torsion_atom_site_label_4
_geom_torsion
C2 N2 N3 C1 0.0(4)
C2 N2 N3 C3 179.3(4)
N2 N3 C1 N1 -0.4(4)
C3 N3 C1 N1 -179.6(4)
C2 N1 C1 N3 0.6(4)
C4 N1 C1 N3 -178.7(3)
N3 N2 C2 N1 0.4(5)
C1 N1 C2 N2 -0.6(5)
C4 N1 C2 N2 178.6(4)
C1 N1 C4 C9 165.7(4)
C2 N1 C4 C9 -13.4(6)
C1 N1 C4 C5 -12.9(6)
C2 N1 C4 C5 167.9(4)
C9 C4 C5 C6 -1.0(7)
N1 C4 C5 C6 177.6(4)
C4 C5 C6 C7 0.7(7)
C5 C6 C7 C8 0.0(7)
C6 C7 C8 C9 -0.2(7)
C5 C4 C9 C8 0.7(6)
N1 C4 C9 C8 -177.9(4)
C7 C8 C9 C4 -0.1(7)

_cod_database_fobs_code 2240697
